data_4337139
loop_
_publ_author_name
'Smart, Katharine A.'
'Grellier, Mary'
'Coppel, Yannick'
'Vendier, Laure'
'Mason, Sax A.'
'Capelli, Silvia C.'
'Albinati, Alberto'
'Montiel-Palma, Virginia'
'Mu\~noz-Hern\'andez, Miguel A'
'Sabo-Etienne, Sylviane'

_publ_section_title
;
 Nature of si-h interactions in a series of ruthenium silazane complexes
 using multinuclear solid-state NMR and neutron diffraction.
;
_journal_issue 2
_journal_name_full 'Inorganic chemistry'
_journal_page_first 1156
_journal_page_last 1165
_journal_paper_doi 10.1021/ic4027199
_journal_volume 53
_journal_year 2014
_chemical_compound_source 'synthesis as described'
_chemical_formula_moiety 'C32 H12 B F24, C27 H56 N9 Ru Si3'
_chemical_formula_sum 'C59 H68 B F24 N9 Ru Si3'
_chemical_formula_weight 1555.37
_chemical_name_systematic
;
 ?
;
_space_group_IT_number 2
_symmetry_cell_setting triclinic
_symmetry_Int_Tables_number 2
_symmetry_space_group_name_Hall '-P 1'
_symmetry_space_group_name_H-M 'P -1'
_atom_sites_solution_hydrogens geom
_atom_sites_solution_primary direct
_atom_sites_solution_secondary difmap
_cell_angle_alpha 90.5970(10)
_cell_angle_beta 102.0120(10)
_cell_angle_gamma 93.5310(10)
_cell_formula_units_Z 2
_cell_length_a 12.5626(3)
_cell_length_b 14.8823(4)
_cell_length_c 18.5097(4)
_cell_measurement_reflns_used 9802
_cell_measurement_temperature 100(2)
_cell_measurement_theta_max 31.54
_cell_measurement_theta_min 2.25
_cell_measurement_wavelength 0.71073
_cell_volume 3377.43(14)
_computing_cell_refinement 'Bruker SAINT'
_computing_data_collection 'Bruker APEX2'
_computing_data_reduction 'Bruker SAINT'
_computing_molecular_graphics 'Ortep-3 for Windows (Farrugia, 1997)'
_computing_publication_material 'WinGX publication routines (Farrugia, 1999)'
_computing_structure_refinement 'SHELXL-97 (Sheldrick, 2008)'
_computing_structure_solution 'SHELXS-97 (Sheldrick, 2008)'
_diffrn_ambient_temperature 100(2)
_diffrn_measured_fraction_theta_full 0.985
_diffrn_measured_fraction_theta_max 0.985
_diffrn_measurement_device_type 'Bruker Kappa APEX II'
_diffrn_measurement_method \w-\f
_diffrn_radiation_monochromator graphite
_diffrn_radiation_probe x-ray
_diffrn_radiation_source 'fine-focus sealed tube'
_diffrn_radiation_type MoK\a
_diffrn_radiation_wavelength 0.71073
_diffrn_reflns_av_R_equivalents 0.0213
_diffrn_reflns_av_unetI/netI 0.0209
_diffrn_reflns_limit_h_max 15
_diffrn_reflns_limit_h_min -15
_diffrn_reflns_limit_k_max 18
_diffrn_reflns_limit_k_min -18
_diffrn_reflns_limit_l_max 23
_diffrn_reflns_limit_l_min -22
_diffrn_reflns_number 55497
_diffrn_reflns_theta_full 26.37
_diffrn_reflns_theta_max 26.37
_diffrn_reflns_theta_min 1.13
_diffrn_standards_decay_% 0
_diffrn_standards_interval_count 0
_diffrn_standards_interval_time 0
_diffrn_standards_number 0
_exptl_absorpt_coefficient_mu 0.397
_exptl_absorpt_correction_T_max 0.972
_exptl_absorpt_correction_T_min 0.855
_exptl_absorpt_correction_type multi-scan
_exptl_absorpt_process_details
;
        [c.f. r.h. blessing, acta cryst. (1995), a51, 33-38]
;
_exptl_crystal_colour colourless
_exptl_crystal_density_diffrn 1.529
_exptl_crystal_density_method 'not measured'
_exptl_crystal_description plate
_exptl_crystal_F_000 1584
_exptl_crystal_size_max 0.2
_exptl_crystal_size_mid 0.18
_exptl_crystal_size_min 0.03
_refine_diff_density_max 1.464
_refine_diff_density_min -0.98
_refine_diff_density_rms 0.067
_refine_ls_extinction_method none
_refine_ls_goodness_of_fit_ref 1.023
_refine_ls_hydrogen_treatment mixed
_refine_ls_matrix_type full
_refine_ls_number_parameters 889
_refine_ls_number_reflns 13633
_refine_ls_number_restraints 6
_refine_ls_restrained_S_all 1.294
_refine_ls_R_factor_all 0.0392
_refine_ls_R_factor_gt 0.0333
_refine_ls_shift/su_max 0.005
_refine_ls_shift/su_mean 0
_refine_ls_structure_factor_coef Fsqd
_refine_ls_weighting_details 'calc w=1/[\s^2^(Fo^2^)+(0.0332P)^2^+5.2675P] where P=(Fo^2^+2Fc^2^)/3'
_refine_ls_weighting_scheme calc
_refine_ls_wR_factor_gt 0.0794
_refine_ls_wR_factor_ref 0.0838
_reflns_number_gt 12153
_reflns_number_total 13633
_reflns_threshold_expression >2\s(I)
_cod_data_source_file ic4027199_si_002.cif
_cod_data_source_block 4b(oks181012)
_cod_original_cell_volume 3377.42(14)
_cod_database_code 4337139

loop_
_symmetry_equiv_pos_as_xyz
'x, y, z'
'-x, -y, -z'

loop_
_atom_site_label
_atom_site_type_symbol
_atom_site_fract_x
_atom_site_fract_y
_atom_site_fract_z
_atom_site_U_iso_or_equiv
_atom_site_adp_type
_atom_site_occupancy
_atom_site_symmetry_multiplicity
_atom_site_calc_flag
_atom_site_refinement_flags
_atom_site_disorder_assembly
_atom_site_disorder_group
C1 C 0.5793(2) 0.64416(17) 1.04761(14) 0.0163(5) Uani 1 1 d . . .
H1 H 0.533 0.6128 1.0068 0.02 Uiso 1 1 calc R . .
C2 C 0.5463(2) 0.71960(17) 1.07928(15) 0.0158(5) Uani 1 1 d . . .
C3 C 0.6133(2) 0.76440(17) 1.14015(14) 0.0150(5) Uani 1 1 d . . .
H2 H 0.5882 0.816 1.1604 0.018 Uiso 1 1 calc R . .
C4 C 0.7164(2) 0.73582(17) 1.17255(14) 0.0144(5) Uani 1 1 d . . .
C6 C 0.8820(2) 0.72470(17) 1.29135(14) 0.0142(5) Uani 1 1 d . . .
C7 C 0.9876(2) 0.75575(18) 1.32777(14) 0.0155(5) Uani 1 1 d . . .
H5 H 1.0127 0.8158 1.3204 0.019 Uiso 1 1 calc R . .
C8 C 1.0563(2) 0.70140(18) 1.37425(15) 0.0170(5) Uani 1 1 d . . .
C9 C 1.1662(2) 0.73927(19) 1.41484(16) 0.0214(6) Uani 1 1 d . . .
C10 C 0.4389(2) 0.75671(18) 1.04615(16) 0.0206(6) Uani 1 1 d . . .
C11 C 1.0236(2) 0.61290(19) 1.38623(15) 0.0194(6) Uani 1 1 d . . .
H4 H 1.0711 0.5753 1.4172 0.023 Uiso 1 1 calc R . .
C12 C 0.9188(2) 0.58114(18) 1.35140(15) 0.0189(5) Uani 1 1 d . . .
C13 C 0.8497(2) 0.63615(17) 1.30575(15) 0.0164(5) Uani 1 1 d . . .
H3 H 0.7781 0.6128 1.2836 0.02 Uiso 1 1 calc R . .
C14 C 0.8792(2) 0.4872(2) 1.36544(18) 0.0266(6) Uani 1 1 d . . .
C15 C 0.7332(2) 0.83643(17) 1.29925(14) 0.0147(5) Uani 1 1 d . . .
C16 C 0.7803(2) 0.90955(18) 1.34599(15) 0.0168(5) Uani 1 1 d . . .
H6 H 0.8492 0.936 1.3412 0.02 Uiso 1 1 calc R . .
C17 C 0.7296(2) 0.94455(18) 1.39902(15) 0.0170(5) Uani 1 1 d . . .
C18 C 0.6288(2) 0.90854(17) 1.40804(14) 0.0153(5) Uani 1 1 d . . .
H8 H 0.594 0.9326 1.4442 0.018 Uiso 1 1 calc R . .
C19 C 0.5807(2) 0.83651(17) 1.36262(14) 0.0147(5) Uani 1 1 d . . .
C20 C 0.6320(2) 0.80049(17) 1.31014(14) 0.0145(5) Uani 1 1 d . . .
H7 H 0.5974 0.75 1.2808 0.017 Uiso 1 1 calc R . .
C21 C 0.4684(2) 0.79977(18) 1.36678(15) 0.0186(5) Uani 1 1 d . . .
C22 C 0.7838(2) 1.02363(19) 1.44640(16) 0.0220(6) Uani 1 1 d . . .
C23 C 0.8639(2) 0.86820(17) 1.20075(14) 0.0147(5) Uani 1 1 d . . .
C24 C 0.8295(2) 0.95535(17) 1.18772(14) 0.0160(5) Uani 1 1 d . . .
H11 H 0.7683 0.9727 1.206 0.019 Uiso 1 1 calc R . .
C25 C 0.8818(2) 1.01750(17) 1.14894(15) 0.0170(5) Uani 1 1 d . . .
C26 C 0.8391(2) 1.10917(19) 1.13566(16) 0.0219(6) Uani 1 1 d . . .
C27 C 0.9708(2) 0.99489(18) 1.12068(14) 0.0168(5) Uani 1 1 d . . .
H10 H 1.0069 1.0373 1.0945 0.02 Uiso 1 1 calc R . .
C28 C 1.0056(2) 0.90841(18) 1.13183(14) 0.0165(5) Uani 1 1 d . . .
C29 C 0.9533(2) 0.84662(17) 1.17072(14) 0.0152(5) Uani 1 1 d . . .
H9 H 0.9788 0.7879 1.1772 0.018 Uiso 1 1 calc R . .
C30 C 1.1040(2) 0.88318(19) 1.10428(16) 0.0227(6) Uani 1 1 d . . .
C31 C 0.7492(2) 0.66109(17) 1.13796(14) 0.0150(5) Uani 1 1 d . . .
H12 H 0.8195 0.6405 1.1565 0.018 Uiso 1 1 calc R . .
C32 C 0.6821(2) 0.61603(17) 1.07739(15) 0.0157(5) Uani 1 1 d . . .
C33 C 0.7246(2) 0.53613(19) 1.04510(16) 0.0203(6) Uani 1 1 d . . .
C34 C 0.4951(2) 0.5641(2) 0.83899(18) 0.0273(6) Uani 1 1 d . . .
H13 H 0.5393 0.6017 0.8794 0.041 Uiso 1 1 calc R . .
H14 H 0.4867 0.5023 0.8558 0.041 Uiso 1 1 calc R . .
H15 H 0.423 0.588 0.8239 0.041 Uiso 1 1 calc R . .
C35 C 0.6651(2) 0.40849(18) 0.81221(18) 0.0253(6) Uani 1 1 d . . .
H16 H 0.589 0.3843 0.7936 0.03 Uiso 1 1 calc R . .
H17 H 0.6798 0.4096 0.8669 0.03 Uiso 1 1 calc R . .
C36 C 0.7426(2) 0.34894(19) 0.78530(18) 0.0265(6) Uani 1 1 d . . .
H18 H 0.7326 0.2866 0.802 0.032 Uiso 1 1 calc R . .
H27 H 0.7286 0.3478 0.7306 0.032 Uiso 1 1 calc R . .
C37 C 0.8570(3) 0.38705(19) 0.81672(19) 0.0279(7) Uani 1 1 d . . .
H25 H 0.8768 0.3731 0.8698 0.034 Uiso 1 1 calc R . .
H26 H 0.9084 0.3581 0.7913 0.034 Uiso 1 1 calc R . .
C38 C 0.7823(2) 0.53754(17) 0.78840(14) 0.0154(5) Uani 1 1 d . . .
C39 C 0.9050(2) 0.6604(2) 0.77373(19) 0.0263(7) Uani 1 1 d . . .
H23 H 0.908 0.7266 0.7807 0.032 Uiso 1 1 calc R . .
H24 H 0.9249 0.6473 0.7259 0.032 Uiso 1 1 calc R . .
C40 C 0.9868(2) 0.6216(2) 0.8352(2) 0.0304(7) Uani 1 1 d . . .
H21 H 1.0612 0.6472 0.8345 0.037 Uiso 1 1 calc R . .
H22 H 0.97 0.6369 0.8836 0.037 Uiso 1 1 calc R . .
C41 C 0.9809(2) 0.5210(2) 0.82409(19) 0.0276(7) Uani 1 1 d . . .
H19 H 1.0156 0.5059 0.7826 0.033 Uiso 1 1 calc R . .
H20 H 1.0214 0.4934 0.8692 0.033 Uiso 1 1 calc R . .
C42 C 0.4634(2) 0.4990(2) 0.68447(18) 0.0257(6) Uani 1 1 d . . .
H28 H 0.4038 0.5368 0.6639 0.039 Uiso 1 1 calc R . .
H29 H 0.4341 0.4454 0.7058 0.039 Uiso 1 1 calc R . .
H30 H 0.4997 0.4808 0.6452 0.039 Uiso 1 1 calc R . .
C43 C 0.8135(2) 0.87694(17) 0.73380(15) 0.0177(5) Uani 1 1 d . . .
H31 H 0.8709 0.8601 0.7758 0.021 Uiso 1 1 calc R . .
H46 H 0.7547 0.9022 0.7543 0.021 Uiso 1 1 calc R . .
C44 C 0.8615(2) 0.94885(19) 0.69028(15) 0.0228(6) Uani 1 1 d . . .
H32 H 0.8027 0.9745 0.6538 0.027 Uiso 1 1 calc R . .
H33 H 0.8998 0.9981 0.724 0.027 Uiso 1 1 calc R . .
C45 C 0.9404(3) 0.9063(2) 0.65126(17) 0.0286(7) Uani 1 1 d . . .
H44 H 0.9694 0.9512 0.62 0.034 Uiso 1 1 calc R . .
H45 H 1.0024 0.8853 0.688 0.034 Uiso 1 1 calc R . .
C46 C 0.8043(2) 0.77845(18) 0.62814(15) 0.0182(5) Uani 1 1 d . A .
C47 C 0.7166(2) 0.5174(2) 0.61087(17) 0.0261(6) Uani 1 1 d . . .
H34 H 0.7236 0.5023 0.5605 0.039 Uiso 1 1 calc R . .
H35 H 0.6679 0.4716 0.6274 0.039 Uiso 1 1 calc R . .
H36 H 0.7885 0.5192 0.644 0.039 Uiso 1 1 calc R . .
C48 C 0.5368(2) 0.6260(2) 0.53283(16) 0.0240(6) Uani 1 1 d . . .
H37 H 0.512 0.6868 0.5235 0.036 Uiso 1 1 calc R . .
H38 H 0.4778 0.5869 0.5451 0.036 Uiso 1 1 calc R . .
H39 H 0.5575 0.602 0.4886 0.036 Uiso 1 1 calc R . .
C49A C 0.8052(4) 0.6694(4) 0.5235(3) 0.0220(6) Uani 0.6 1 d P A 1
H49A H 0.8631 0.6286 0.5433 0.026 Uiso 0.6 1 calc PR A 1
H49B H 0.7479 0.6351 0.487 0.026 Uiso 0.6 1 calc PR A 1
C50A C 0.8517(4) 0.7478(3) 0.4875(3) 0.0220(6) Uani 0.6 1 d P A 1
H50A H 0.7931 0.787 0.4657 0.026 Uiso 0.6 1 calc PR A 1
H50B H 0.886 0.7263 0.4476 0.026 Uiso 0.6 1 calc PR A 1
C50B C 0.8956(6) 0.7148(5) 0.5147(4) 0.0220(6) Uani 0.4 1 d P A 2
H50C H 0.9273 0.6662 0.5468 0.026 Uiso 0.4 1 calc PR A 2
H50D H 0.9148 0.7075 0.4658 0.026 Uiso 0.4 1 calc PR A 2
C49B C 0.7739(6) 0.7093(5) 0.5062(4) 0.0220(6) Uani 0.4 1 d P A 2
H49C H 0.7403 0.6545 0.4775 0.026 Uiso 0.4 1 calc PR A 2
H49D H 0.7421 0.7629 0.4811 0.026 Uiso 0.4 1 calc PR A 2
C51 C 0.9380(2) 0.8013(2) 0.54719(17) 0.0246(6) Uani 1 1 d . . .
H51A H 0.9979 0.7627 0.5679 0.03 Uiso 1 1 calc R A 1
H51B H 0.9693 0.8543 0.5251 0.03 Uiso 1 1 calc R A 1
C52 C 0.6404(2) 0.84660(17) 0.84879(14) 0.0152(5) Uani 1 1 d . . .
C53 C 0.3798(2) 0.7854(2) 0.69813(19) 0.0323(7) Uani 1 1 d . . .
H47 H 0.352 0.7519 0.6515 0.048 Uiso 1 1 calc R . .
H48 H 0.3394 0.8395 0.6991 0.048 Uiso 1 1 calc R . .
H49 H 0.3703 0.7473 0.7395 0.048 Uiso 1 1 calc R . .
C54 C 0.5393(3) 0.8979(2) 0.62990(16) 0.0286(7) Uani 1 1 d . . .
H50 H 0.4997 0.8706 0.5828 0.043 Uiso 1 1 calc R . .
H51 H 0.6162 0.9098 0.6281 0.043 Uiso 1 1 calc R . .
H52 H 0.5078 0.9546 0.6388 0.043 Uiso 1 1 calc R . .
C55 C 0.5270(3) 0.96991(19) 0.79955(17) 0.0249(6) Uani 1 1 d . . .
H63 H 0.4613 0.9769 0.7604 0.03 Uiso 1 1 calc R . .
H64 H 0.5821 1.0189 0.7951 0.03 Uiso 1 1 calc R . .
C56 C 0.4980(2) 0.97583(19) 0.87463(17) 0.0240(6) Uani 1 1 d . . .
H61 H 0.4668 1.0342 0.881 0.029 Uiso 1 1 calc R . .
H62 H 0.4432 0.9268 0.8795 0.029 Uiso 1 1 calc R . .
C57 C 0.6009(2) 0.96749(19) 0.93221(16) 0.0218(6) Uani 1 1 d . . .
H59 H 0.6488 1.0231 0.9338 0.026 Uiso 1 1 calc R . .
H60 H 0.5822 0.9606 0.9814 0.026 Uiso 1 1 calc R . .
C58 C 0.7458(2) 0.86690(19) 0.97787(15) 0.0214(6) Uani 1 1 d . . .
H57 H 0.7127 0.8413 1.0178 0.026 Uiso 1 1 calc R . .
H58 H 0.7907 0.9222 0.9977 0.026 Uiso 1 1 calc R . .
C59 C 0.8177(2) 0.79965(19) 0.95401(16) 0.0217(6) Uani 1 1 d . . .
H55 H 0.8596 0.7703 0.9977 0.026 Uiso 1 1 calc R . .
H56 H 0.87 0.8304 0.9276 0.026 Uiso 1 1 calc R . .
C60 C 0.7449(2) 0.72985(18) 0.90332(14) 0.0185(5) Uani 1 1 d . . .
H53 H 0.7898 0.6831 0.889 0.022 Uiso 1 1 calc R . .
H54 H 0.6919 0.7003 0.9298 0.022 Uiso 1 1 calc R . .
N1 N 0.67956(18) 0.50043(14) 0.78548(13) 0.0175(5) Uani 1 1 d . . .
N2 N 0.86789(18) 0.48454(15) 0.80825(14) 0.0200(5) Uani 1 1 d . . .
NB N 0.79323(17) 0.62323(14) 0.77147(12) 0.0150(4) Uani 1 1 d . A .
NA N 0.76899(18) 0.79542(14) 0.68927(12) 0.0156(4) Uani 1 1 d . A .
N5 N 0.88416(19) 0.83038(16) 0.60557(13) 0.0212(5) Uani 1 1 d . A .
N6 N 0.7574(2) 0.70579(18) 0.58521(14) 0.0268(6) Uani 1 1 d . . .
NC N 0.68624(18) 0.77205(14) 0.83693(12) 0.0150(4) Uani 1 1 d . A .
N8 N 0.57097(19) 0.88189(15) 0.79048(12) 0.0185(5) Uani 1 1 d . . .
N9 N 0.65923(19) 0.88994(15) 0.91600(13) 0.0183(5) Uani 1 1 d . . .
F1 F 0.38664(15) 0.78481(16) 1.09809(11) 0.0436(5) Uani 1 1 d . . .
F2 F 0.45158(15) 0.82958(13) 1.00693(11) 0.0359(5) Uani 1 1 d . . .
F3 F 1.16730(18) 0.7573(2) 1.48515(13) 0.0632(8) Uani 1 1 d . . .
F4 F 1.19645(17) 0.81850(15) 1.38879(14) 0.0548(7) Uani 1 1 d . . .
F5 F 1.24483(15) 0.68688(15) 1.41173(16) 0.0575(7) Uani 1 1 d . . .
F6 F 0.8242(2) 0.48429(15) 1.41929(14) 0.0621(7) Uani 1 1 d . . .
F7 F 0.80952(19) 0.44916(13) 1.30736(13) 0.0480(6) Uani 1 1 d . . .
F8 F 0.95881(18) 0.43195(15) 1.38135(19) 0.0731(9) Uani 1 1 d . . .
F9 F 0.44087(13) 0.82158(12) 1.43048(10) 0.0278(4) Uani 1 1 d . . .
F10 F 0.39262(13) 0.83120(12) 1.31227(10) 0.0290(4) Uani 1 1 d . . .
F11 F 0.45708(13) 0.70965(11) 1.35938(10) 0.0258(4) Uani 1 1 d . . .
F12 F 0.7278(2) 1.05016(19) 1.49360(17) 0.0780(7) Uani 1 1 d U . .
F13 F 0.8038(2) 1.09360(13) 1.40650(12) 0.0581(7) Uani 1 1 d . . .
F14 F 0.88185(18) 1.00771(14) 1.48477(13) 0.0530(7) Uani 1 1 d . . .
F15 F 0.75421(15) 1.10856(12) 1.07873(11) 0.0358(5) Uani 1 1 d . . .
F16 F 0.91331(15) 1.16957(12) 1.11966(13) 0.0415(5) Uani 1 1 d . . .
F17 F 0.8050(2) 1.14156(14) 1.19333(12) 0.0535(6) Uani 1 1 d . . .
F18 F 1.10023(18) 0.79642(13) 1.08522(14) 0.0494(6) Uani 1 1 d . . .
F19 F 1.11833(19) 0.92823(15) 1.04533(13) 0.0491(6) Uani 1 1 d . . .
F20 F 1.19537(16) 0.8977(2) 1.15505(13) 0.0638(8) Uani 1 1 d . . .
F21 F 0.81349(15) 0.55902(12) 1.01761(11) 0.0325(4) Uani 1 1 d . . .
F22 F 0.65155(16) 0.49519(13) 0.99023(11) 0.0399(5) Uani 1 1 d . . .
F23 F 0.75564(14) 0.47394(11) 1.09552(10) 0.0275(4) Uani 1 1 d . . .
F24 F 0.37013(16) 0.69839(13) 1.00350(14) 0.0504(6) Uani 1 1 d . . .
SiA Si 0.56437(6) 0.56445(5) 0.75831(4) 0.01563(15) Uani 1 1 d . A .
SiC Si 0.65825(6) 0.63062(5) 0.61235(4) 0.01624(15) Uani 1 1 d . A .
SiB Si 0.52797(6) 0.81874(5) 0.70650(4) 0.01740(15) Uani 1 1 d . A .
Ru1 Ru 0.652610(16) 0.702925(13) 0.726806(11) 0.01141(6) Uani 1 1 d . . .
B1 B 0.7982(2) 0.79142(19) 1.24111(16) 0.0141(6) Uani 1 1 d . . .
HA H 0.546(3) 0.676(2) 0.7484(18) 0.024(8) Uiso 1 1 d . . .
HB H 0.575(3) 0.720(2) 0.656(2) 0.038(10) Uiso 1 1 d . . .

loop_
_atom_site_aniso_label
_atom_site_aniso_U_11
_atom_site_aniso_U_22
_atom_site_aniso_U_33
_atom_site_aniso_U_23
_atom_site_aniso_U_13
_atom_site_aniso_U_12
C1 0.0181(13) 0.0150(13) 0.0143(13) 0.0010(10) 0.0015(10) -0.0029(10)
C2 0.0158(12) 0.0140(12) 0.0176(13) 0.0053(10) 0.0036(10) -0.0006(10)
C3 0.0177(13) 0.0122(12) 0.0161(13) 0.0019(10) 0.0058(10) 0.0009(10)
C4 0.0154(12) 0.0137(12) 0.0147(13) 0.0019(10) 0.0054(10) -0.0023(10)
C6 0.0143(12) 0.0160(12) 0.0136(12) -0.0028(10) 0.0058(9) 0.0011(10)
C7 0.0159(12) 0.0167(13) 0.0150(13) -0.0033(10) 0.0066(10) -0.0009(10)
C8 0.0148(12) 0.0224(14) 0.0150(13) -0.0045(10) 0.0057(10) 0.0016(10)
C9 0.0191(13) 0.0254(15) 0.0193(14) -0.0054(11) 0.0034(11) 0.0024(11)
C10 0.0203(14) 0.0162(13) 0.0240(15) 0.0016(11) 0.0014(11) 0.0013(11)
C11 0.0184(13) 0.0230(14) 0.0173(14) 0.0001(11) 0.0036(10) 0.0067(11)
C12 0.0204(13) 0.0182(13) 0.0195(14) 0.0006(10) 0.0068(11) 0.0024(10)
C13 0.0143(12) 0.0172(13) 0.0181(13) -0.0012(10) 0.0048(10) 0.0004(10)
C14 0.0245(15) 0.0203(14) 0.0339(17) 0.0061(12) 0.0028(12) 0.0020(12)
C15 0.0148(12) 0.0141(12) 0.0151(13) 0.0014(10) 0.0025(10) 0.0018(10)
C16 0.0122(12) 0.0181(13) 0.0195(13) -0.0017(10) 0.0030(10) -0.0016(10)
C17 0.0152(12) 0.0167(13) 0.0179(13) -0.0029(10) 0.0010(10) 0.0003(10)
C18 0.0156(12) 0.0148(12) 0.0157(13) -0.0015(10) 0.0031(10) 0.0026(10)
C19 0.0130(12) 0.0154(12) 0.0154(13) 0.0014(10) 0.0020(9) 0.0008(10)
C20 0.0162(12) 0.0118(12) 0.0144(12) -0.0005(9) 0.0015(10) -0.0009(9)
C21 0.0176(13) 0.0199(13) 0.0184(14) -0.0020(10) 0.0052(10) -0.0019(10)
C22 0.0183(13) 0.0239(15) 0.0230(15) -0.0068(11) 0.0043(11) -0.0033(11)
C23 0.0150(12) 0.0147(12) 0.0134(12) -0.0022(10) 0.0016(9) -0.0013(10)
C24 0.0150(12) 0.0161(13) 0.0164(13) -0.0021(10) 0.0021(10) 0.0006(10)
C25 0.0198(13) 0.0134(12) 0.0157(13) -0.0013(10) -0.0008(10) -0.0001(10)
C26 0.0252(14) 0.0169(13) 0.0242(15) 0.0014(11) 0.0059(11) 0.0022(11)
C27 0.0189(13) 0.0159(13) 0.0147(13) 0.0016(10) 0.0027(10) -0.0023(10)
C28 0.0172(13) 0.0190(13) 0.0131(13) -0.0007(10) 0.0030(10) 0.0001(10)
C29 0.0177(13) 0.0128(12) 0.0149(13) -0.0003(10) 0.0029(10) 0.0010(10)
C30 0.0237(14) 0.0227(14) 0.0242(15) 0.0071(11) 0.0097(11) 0.0031(11)
C31 0.0129(12) 0.0165(13) 0.0156(13) 0.0020(10) 0.0034(9) 0.0006(10)
C32 0.0187(13) 0.0128(12) 0.0162(13) 0.0005(10) 0.0051(10) 0.0000(10)
C33 0.0207(14) 0.0190(14) 0.0195(14) -0.0036(11) -0.0003(11) 0.0030(11)
C34 0.0250(15) 0.0302(16) 0.0301(17) 0.0082(13) 0.0133(12) 0.0011(12)
C35 0.0289(15) 0.0138(13) 0.0328(17) 0.0072(12) 0.0056(12) 0.0004(11)
C36 0.0310(16) 0.0126(13) 0.0327(17) 0.0000(12) -0.0008(13) 0.0012(11)
C37 0.0297(16) 0.0133(14) 0.0371(18) 0.0010(12) -0.0029(13) 0.0062(11)
C38 0.0174(13) 0.0137(12) 0.0144(13) -0.0019(10) 0.0013(10) 0.0023(10)
C39 0.0141(13) 0.0185(14) 0.0444(19) 0.0041(13) 0.0021(12) -0.0005(11)
C40 0.0166(14) 0.0222(15) 0.047(2) -0.0014(14) -0.0046(13) 0.0010(11)
C41 0.0166(14) 0.0223(15) 0.0415(19) 0.0005(13) -0.0010(12) 0.0058(11)
C42 0.0179(14) 0.0236(15) 0.0325(17) 0.0009(12) -0.0002(12) -0.0041(11)
C43 0.0250(14) 0.0130(12) 0.0154(13) -0.0001(10) 0.0058(10) -0.0015(10)
C44 0.0334(16) 0.0169(13) 0.0167(14) 0.0005(11) 0.0048(11) -0.0076(12)
C45 0.0318(16) 0.0323(17) 0.0212(15) -0.0035(12) 0.0098(12) -0.0148(13)
C46 0.0204(13) 0.0208(14) 0.0139(13) 0.0005(10) 0.0053(10) -0.0015(11)
C47 0.0289(16) 0.0256(15) 0.0240(15) -0.0100(12) 0.0049(12) 0.0074(12)
C48 0.0281(15) 0.0248(15) 0.0171(14) -0.0031(11) 0.0006(11) -0.0002(12)
C49A 0.0277(18) 0.0249(19) 0.0157(16) -0.0019(12) 0.0096(12) 0.0041(12)
C50A 0.0277(18) 0.0249(19) 0.0157(16) -0.0019(12) 0.0096(12) 0.0041(12)
C50B 0.0277(18) 0.0249(19) 0.0157(16) -0.0019(12) 0.0096(12) 0.0041(12)
C49B 0.0277(18) 0.0249(19) 0.0157(16) -0.0019(12) 0.0096(12) 0.0041(12)
C51 0.0248(15) 0.0289(16) 0.0246(15) 0.0024(12) 0.0150(12) 0.0023(12)
C52 0.0172(12) 0.0149(12) 0.0149(13) 0.0004(10) 0.0072(10) -0.0004(10)
C53 0.0205(15) 0.0387(18) 0.0370(19) -0.0029(14) 0.0014(13) 0.0118(13)
C54 0.0422(18) 0.0250(15) 0.0187(15) 0.0064(12) 0.0028(13) 0.0153(13)
C55 0.0340(16) 0.0181(14) 0.0253(16) 0.0006(11) 0.0095(12) 0.0117(12)
C56 0.0277(15) 0.0180(14) 0.0293(16) -0.0036(11) 0.0115(12) 0.0064(11)
C57 0.0273(15) 0.0175(13) 0.0235(15) -0.0061(11) 0.0124(12) 0.0011(11)
C58 0.0274(15) 0.0210(14) 0.0145(13) -0.0027(11) 0.0024(11) -0.0024(11)
C59 0.0227(14) 0.0239(15) 0.0169(14) 0.0009(11) 0.0007(11) 0.0004(11)
C60 0.0252(14) 0.0170(13) 0.0127(13) 0.0016(10) 0.0019(10) 0.0047(11)
N1 0.0169(11) 0.0123(11) 0.0230(12) 0.0033(9) 0.0035(9) 0.0007(8)
N2 0.0177(11) 0.0127(11) 0.0275(13) -0.0010(9) -0.0014(9) 0.0040(9)
NB 0.0118(10) 0.0132(10) 0.0195(11) -0.0002(8) 0.0021(8) 0.0010(8)
NA 0.0203(11) 0.0137(11) 0.0129(11) -0.0006(8) 0.0045(8) -0.0012(9)
N5 0.0249(12) 0.0232(12) 0.0173(12) -0.0026(9) 0.0105(9) -0.0056(10)
N6 0.0305(13) 0.0344(14) 0.0173(12) -0.0119(10) 0.0140(10) -0.0134(11)
NC 0.0196(11) 0.0137(10) 0.0119(11) 0.0011(8) 0.0030(8) 0.0036(8)
N8 0.0249(12) 0.0162(11) 0.0157(11) -0.0003(9) 0.0049(9) 0.0097(9)
N9 0.0231(12) 0.0169(11) 0.0158(11) -0.0027(9) 0.0064(9) 0.0026(9)
F1 0.0276(10) 0.0700(15) 0.0381(12) 0.0109(10) 0.0118(8) 0.0235(10)
F2 0.0285(10) 0.0326(10) 0.0462(12) 0.0240(9) 0.0042(8) 0.0082(8)
F3 0.0420(13) 0.109(2) 0.0338(13) -0.0326(13) 0.0076(10) -0.0283(13)
F4 0.0309(11) 0.0423(13) 0.0777(17) 0.0160(12) -0.0151(11) -0.0157(9)
F5 0.0179(9) 0.0405(12) 0.106(2) -0.0322(13) -0.0044(11) 0.0061(8)
F6 0.104(2) 0.0369(12) 0.0549(15) 0.0022(11) 0.0469(15) -0.0219(13)
F7 0.0629(14) 0.0235(10) 0.0490(13) 0.0004(9) -0.0027(11) -0.0144(9)
F8 0.0353(12) 0.0261(11) 0.150(3) 0.0289(14) -0.0010(14) 0.0066(9)
F9 0.0233(9) 0.0367(10) 0.0260(9) -0.0095(7) 0.0146(7) -0.0083(7)
F10 0.0147(8) 0.0390(10) 0.0310(10) 0.0062(8) 0.0001(7) -0.0006(7)
F11 0.0258(9) 0.0197(8) 0.0330(10) -0.0029(7) 0.0117(7) -0.0085(7)
F12 0.0699(11) 0.0845(12) 0.0858(12) -0.0703(9) 0.0466(9) -0.0384(9)
F13 0.0996(19) 0.0164(10) 0.0405(13) -0.0004(8) -0.0211(12) -0.0131(11)
F14 0.0482(13) 0.0311(11) 0.0591(15) -0.0094(10) -0.0340(11) -0.0017(9)
F15 0.0291(10) 0.0271(10) 0.0462(12) 0.0071(8) -0.0062(8) 0.0084(8)
F16 0.0306(10) 0.0142(9) 0.0792(16) 0.0096(9) 0.0109(10) -0.0018(7)
F17 0.106(2) 0.0284(11) 0.0385(12) 0.0057(9) 0.0345(12) 0.0330(12)
F18 0.0553(13) 0.0251(10) 0.0843(18) 0.0039(10) 0.0500(13) 0.0111(9)
F19 0.0633(14) 0.0500(13) 0.0523(14) 0.0305(11) 0.0455(12) 0.0284(11)
F20 0.0202(10) 0.124(2) 0.0476(14) -0.0203(14) 0.0071(9) 0.0089(12)
F21 0.0385(10) 0.0294(10) 0.0367(11) -0.0008(8) 0.0223(8) 0.0087(8)
F22 0.0361(11) 0.0330(10) 0.0415(12) -0.0241(9) -0.0149(9) 0.0132(8)
F23 0.0344(10) 0.0170(8) 0.0315(10) 0.0031(7) 0.0059(8) 0.0079(7)
F24 0.0287(10) 0.0271(10) 0.0794(17) -0.0160(10) -0.0261(10) 0.0073(8)
SiA 0.0131(3) 0.0150(3) 0.0187(4) 0.0017(3) 0.0035(3) -0.0003(3)
SiC 0.0174(4) 0.0164(4) 0.0149(4) -0.0049(3) 0.0041(3) -0.0008(3)
SiB 0.0200(4) 0.0182(4) 0.0142(4) 0.0009(3) 0.0021(3) 0.0081(3)
Ru1 0.01278(10) 0.01084(10) 0.01102(10) -0.00022(7) 0.00313(7) 0.00179(7)
B1 0.0139(13) 0.0132(13) 0.0155(14) -0.0012(11) 0.0041(11) -0.0003(11)

loop_
_atom_type_symbol
_atom_type_description
_atom_type_scat_dispersion_real
_atom_type_scat_dispersion_imag
_atom_type_scat_source
C C 0.0033 0.0016 'International Tables Vol C Tables 4.2.6.8 and 6.1.1.4'
H H 0 0 'International Tables Vol C Tables 4.2.6.8 and 6.1.1.4'
N N 0.0061 0.0033 'International Tables Vol C Tables 4.2.6.8 and 6.1.1.4'
F F 0.0171 0.0103 'International Tables Vol C Tables 4.2.6.8 and 6.1.1.4'
Si Si 0.0817 0.0704 'International Tables Vol C Tables 4.2.6.8 and 6.1.1.4'
Ru Ru -1.2594 0.8363 'International Tables Vol C Tables 4.2.6.8 and 6.1.1.4'
B B 0.0013 0.0007 'International Tables Vol C Tables 4.2.6.8 and 6.1.1.4'

loop_
_geom_angle_atom_site_label_1
_geom_angle_atom_site_label_2
_geom_angle_atom_site_label_3
_geom_angle
C2 C1 C32 117.8(2)
C2 C1 H1 121.1
C32 C1 H1 121.1
C1 C2 C3 121.0(2)
C1 C2 C10 120.1(2)
C3 C2 C10 118.9(2)
C2 C3 C4 122.2(2)
C2 C3 H2 118.9
C4 C3 H2 118.9
C31 C4 C3 115.5(2)
C31 C4 B1 121.9(2)
C3 C4 B1 122.4(2)
C13 C6 C7 115.8(2)
C13 C6 B1 122.2(2)
C7 C6 B1 121.7(2)
C8 C7 C6 122.1(2)
C8 C7 H5 119
C6 C7 H5 119
C11 C8 C7 121.1(2)
C11 C8 C9 118.9(2)
C7 C8 C9 119.9(2)
F5 C9 F3 108.3(3)
F5 C9 F4 105.5(3)
F3 C9 F4 104.0(3)
F5 C9 C8 113.5(2)
F3 C9 C8 111.9(2)
F4 C9 C8 113.0(2)
F24 C10 F2 108.0(2)
F24 C10 F1 106.0(2)
F2 C10 F1 104.4(2)
F24 C10 C2 113.7(2)
F2 C10 C2 111.8(2)
F1 C10 C2 112.3(2)
C8 C11 C12 117.8(3)
C8 C11 H4 121.1
C12 C11 H4 121.1
C11 C12 C13 121.0(3)
C11 C12 C14 119.2(3)
C13 C12 C14 119.8(2)
C12 C13 C6 122.3(2)
C12 C13 H3 118.9
C6 C13 H3 118.9
F8 C14 F6 108.3(3)
F8 C14 F7 105.3(3)
F6 C14 F7 104.3(3)
F8 C14 C12 113.0(3)
F6 C14 C12 112.5(3)
F7 C14 C12 112.9(2)
C20 C15 C16 115.5(2)
C20 C15 B1 122.8(2)
C16 C15 B1 121.5(2)
C17 C16 C15 122.2(2)
C17 C16 H6 118.9
C15 C16 H6 118.9
C18 C17 C16 121.1(2)
C18 C17 C22 119.4(2)
C16 C17 C22 119.5(2)
C19 C18 C17 117.7(2)
C19 C18 H8 121.1
C17 C18 H8 121.1
C18 C19 C20 121.3(2)
C18 C19 C21 119.5(2)
C20 C19 C21 119.2(2)
C19 C20 C15 122.1(2)
C19 C20 H7 119
C15 C20 H7 119
F9 C21 F11 107.2(2)
F9 C21 F10 106.9(2)
F11 C21 F10 106.1(2)
F9 C21 C19 112.7(2)
F11 C21 C19 112.3(2)
F10 C21 C19 111.2(2)
F12 C22 F14 106.9(3)
F12 C22 F13 108.0(3)
F14 C22 F13 103.0(2)
F12 C22 C17 113.5(2)
F14 C22 C17 112.9(2)
F13 C22 C17 112.0(2)
C24 C23 C29 115.7(2)
C24 C23 B1 123.1(2)
C29 C23 B1 120.9(2)
C25 C24 C23 122.3(2)
C25 C24 H11 118.9
C23 C24 H11 118.9
C27 C25 C24 120.9(2)
C27 C25 C26 119.7(2)
C24 C25 C26 119.4(2)
F17 C26 F15 106.2(2)
F17 C26 F16 107.3(2)
F15 C26 F16 105.7(2)
F17 C26 C25 112.5(2)
F15 C26 C25 112.0(2)
F16 C26 C25 112.6(2)
C25 C27 C28 118.0(2)
C25 C27 H10 121
C28 C27 H10 121
C27 C28 C29 120.9(2)
C27 C28 C30 119.2(2)
C29 C28 C30 119.9(2)
C28 C29 C23 122.2(2)
C28 C29 H9 118.9
C23 C29 H9 118.9
F19 C30 F20 106.6(3)
F19 C30 F18 105.9(3)
F20 C30 F18 105.3(3)
F19 C30 C28 113.1(2)
F20 C30 C28 112.3(3)
F18 C30 C28 113.1(2)
C32 C31 C4 122.3(2)
C32 C31 H12 118.9
C4 C31 H12 118.9
C1 C32 C31 121.1(2)
C1 C32 C33 120.9(2)
C31 C32 C33 118.0(2)
F22 C33 F23 107.1(2)
F22 C33 F21 106.7(2)
F23 C33 F21 105.5(2)
F22 C33 C32 112.9(2)
F23 C33 C32 112.3(2)
F21 C33 C32 112.0(2)
SiA C34 H13 109.5
SiA C34 H14 109.5
H13 C34 H14 109.5
SiA C34 H15 109.5
H13 C34 H15 109.5
H14 C34 H15 109.5
N1 C35 C36 109.4(2)
N1 C35 H16 109.8
C36 C35 H16 109.8
N1 C35 H17 109.8
C36 C35 H17 109.8
H16 C35 H17 108.2
C37 C36 C35 107.7(2)
C37 C36 H18 110.2
C35 C36 H18 110.2
C37 C36 H27 110.2
C35 C36 H27 110.2
H18 C36 H27 108.5
N2 C37 C36 111.8(2)
N2 C37 H25 109.3
C36 C37 H25 109.3
N2 C37 H26 109.3
C36 C37 H26 109.3
H25 C37 H26 107.9
NB C38 N1 117.9(2)
NB C38 N2 123.6(2)
N1 C38 N2 118.5(2)
NB C39 C40 112.2(2)
NB C39 H23 109.2
C40 C39 H23 109.2
NB C39 H24 109.2
C40 C39 H24 109.2
H23 C39 H24 107.9
C41 C40 C39 108.6(3)
C41 C40 H21 110
C39 C40 H21 110
C41 C40 H22 110
C39 C40 H22 110
H21 C40 H22 108.4
N2 C41 C40 110.6(2)
N2 C41 H19 109.5
C40 C41 H19 109.5
N2 C41 H20 109.5
C40 C41 H20 109.5
H19 C41 H20 108.1
SiA C42 H28 109.5
SiA C42 H29 109.5
H28 C42 H29 109.5
SiA C42 H30 109.5
H28 C42 H30 109.5
H29 C42 H30 109.5
NA C43 C44 113.2(2)
NA C43 H31 108.9
C44 C43 H31 108.9
NA C43 H46 108.9
C44 C43 H46 108.9
H31 C43 H46 107.7
C45 C44 C43 108.4(2)
C45 C44 H32 110
C43 C44 H32 110
C45 C44 H33 110
C43 C44 H33 110
H32 C44 H33 108.4
N5 C45 C44 109.2(2)
N5 C45 H44 109.8
C44 C45 H44 109.8
N5 C45 H45 109.8
C44 C45 H45 109.8
H44 C45 H45 108.3
NA C46 N6 118.1(2)
NA C46 N5 123.5(2)
N6 C46 N5 118.3(2)
SiC C47 H34 109.5
SiC C47 H35 109.5
H34 C47 H35 109.5
SiC C47 H36 109.5
H34 C47 H36 109.5
H35 C47 H36 109.5
SiC C48 H37 109.5
SiC C48 H38 109.5
H37 C48 H38 109.5
SiC C48 H39 109.5
H37 C48 H39 109.5
H38 C48 H39 109.5
C50A C49A N6 107.8(4)
C50A C49A H49A 110.1
N6 C49A H49A 110.1
C50A C49A H49B 110.1
N6 C49A H49B 110.1
H49A C49A H49B 108.5
C49A C50A C51 108.3(4)
C49A C50A H50A 110
C51 C50A H50A 110
C49A C50A H50B 110
C51 C50A H50B 110
H50A C50A H50B 108.4
C51 C50B C49B 108.3(6)
C51 C50B H50C 110
C49B C50B H50C 110
C51 C50B H50D 110
C49B C50B H50D 110
H50C C50B H50D 108.4
C50B C49B N6 103.8(6)
C50B C49B H49C 111
N6 C49B H49C 111
C50B C49B H49D 111
N6 C49B H49D 111
H49C C49B H49D 109
C50B C51 N5 113.3(3)
C50B C51 C50A 32.7(3)
N5 C51 C50A 108.1(3)
C50B C51 H51A 78.4
N5 C51 H51A 110.1
C50A C51 H51A 110.1
C50B C51 H51B 130.2
N5 C51 H51B 110.1
C50A C51 H51B 110.1
H51A C51 H51B 108.4
NC C52 N9 123.1(2)
NC C52 N8 118.0(2)
N9 C52 N8 118.9(2)
SiB C53 H47 109.5
SiB C53 H48 109.5
H47 C53 H48 109.5
SiB C53 H49 109.5
H47 C53 H49 109.5
H48 C53 H49 109.5
SiB C54 H50 109.5
SiB C54 H51 109.5
H50 C54 H51 109.5
SiB C54 H52 109.5
H50 C54 H52 109.5
H51 C54 H52 109.5
N8 C55 C56 109.3(2)
N8 C55 H63 109.8
C56 C55 H63 109.8
N8 C55 H64 109.8
C56 C55 H64 109.8
H63 C55 H64 108.3
C57 C56 C55 107.8(2)
C57 C56 H61 110.1
C55 C56 H61 110.1
C57 C56 H62 110.1
C55 C56 H62 110.1
H61 C56 H62 108.5
N9 C57 C56 111.2(2)
N9 C57 H59 109.4
C56 C57 H59 109.4
N9 C57 H60 109.4
C56 C57 H60 109.4
H59 C57 H60 108
N9 C58 C59 111.2(2)
N9 C58 H57 109.4
C59 C58 H57 109.4
N9 C58 H58 109.4
C59 C58 H58 109.4
H57 C58 H58 108
C58 C59 C60 108.0(2)
C58 C59 H55 110.1
C60 C59 H55 110.1
C58 C59 H56 110.1
C60 C59 H56 110.1
H55 C59 H56 108.4
NC C60 C59 110.5(2)
NC C60 H53 109.6
C59 C60 H53 109.6
NC C60 H54 109.6
C59 C60 H54 109.5
H53 C60 H54 108.1
C38 N1 C35 119.3(2)
C38 N1 SiA 120.99(18)
C35 N1 SiA 119.49(18)
C38 N2 C41 122.4(2)
C38 N2 C37 124.4(2)
C41 N2 C37 113.2(2)
C38 NB C39 116.3(2)
C38 NB Ru1 122.77(17)
C39 NB Ru1 120.36(17)
C46 NA C43 118.9(2)
C46 NA Ru1 121.30(18)
C43 NA Ru1 119.75(16)
C46 N5 C45 120.4(2)
C46 N5 C51 122.8(2)
C45 N5 C51 114.9(2)
C46 N6 C49A 122.5(3)
C46 N6 C49B 113.9(4)
C49A N6 C49B 29.4(3)
C46 N6 SiC 121.70(19)
C49A N6 SiC 113.9(2)
C49B N6 SiC 122.5(3)
C52 NC C60 115.3(2)
C52 NC Ru1 122.01(18)
C60 NC Ru1 121.91(16)
C52 N8 C55 119.6(2)
C52 N8 SiB 120.02(18)
C55 N8 SiB 120.29(19)
C52 N9 C58 122.8(2)
C52 N9 C57 123.9(2)
C58 N9 C57 113.3(2)
N1 SiA C42 108.37(13)
N1 SiA C34 105.67(13)
C42 SiA C34 103.49(14)
N1 SiA Ru1 99.81(8)
C42 SiA Ru1 119.08(10)
C34 SiA Ru1 119.29(10)
N1 SiA HA 134.3(11)
C42 SiA HA 109.3(11)
C34 SiA HA 89.7(11)
Ru1 SiA HA 38.2(11)
N6 SiC C47 103.94(14)
N6 SiC C48 105.39(13)
C47 SiC C48 105.18(13)
N6 SiC Ru1 98.18(8)
C47 SiC Ru1 120.37(10)
C48 SiC Ru1 121.04(10)
N8 SiB C53 106.79(13)
N8 SiB C54 106.76(13)
C53 SiB C54 107.24(15)
N8 SiB Ru1 100.20(8)
C53 SiB Ru1 117.75(11)
C54 SiB Ru1 116.89(10)
N8 SiB HB 138.6(11)
C53 SiB HB 101.6(11)
C54 SiB HB 92.6(11)
Ru1 SiB HB 38.9(11)
NA Ru1 NB 86.22(8)
NA Ru1 NC 91.09(8)
NB Ru1 NC 86.21(8)
NA Ru1 SiB 87.47(6)
NB Ru1 SiB 163.23(6)
NC Ru1 SiB 78.39(6)
NA Ru1 SiC 80.40(6)
NB Ru1 SiC 84.31(6)
NC Ru1 SiC 167.64(6)
SiB Ru1 SiC 109.92(3)
NA Ru1 SiA 160.67(6)
NB Ru1 SiA 77.96(6)
NC Ru1 SiA 98.79(6)
SiB Ru1 SiA 110.71(3)
SiC Ru1 SiA 86.98(3)
NA Ru1 HA 154.8(12)
NB Ru1 HA 117.1(12)
NC Ru1 HA 81.9(12)
SiB Ru1 HA 67.5(12)
SiC Ru1 HA 109.5(13)
SiA Ru1 HA 44.1(12)
NA Ru1 HB 87.1(14)
NB Ru1 HB 141.1(14)
NC Ru1 HB 132.2(14)
SiB Ru1 HB 53.9(14)
SiC Ru1 HB 56.8(14)
SiA Ru1 HB 98.2(14)
HA Ru1 HB 80.1(18)
C4 B1 C15 113.0(2)
C4 B1 C6 111.3(2)
C15 B1 C6 104.9(2)
C4 B1 C23 104.3(2)
C15 B1 C23 111.9(2)
C6 B1 C23 111.7(2)

loop_
_geom_bond_atom_site_label_1
_geom_bond_atom_site_label_2
_geom_bond_distance
C1 C2 1.386(4)
C1 C32 1.386(4)
C1 H1 0.95
C2 C3 1.394(4)
C2 C10 1.501(4)
C3 C4 1.403(4)
C3 H2 0.95
C4 C31 1.403(4)
C4 B1 1.637(4)
C6 C13 1.400(4)
C6 C7 1.405(4)
C6 B1 1.643(4)
C7 C8 1.390(4)
C7 H5 0.95
C8 C11 1.389(4)
C8 C9 1.500(4)
C9 F5 1.306(3)
C9 F3 1.323(4)
C9 F4 1.342(4)
C10 F24 1.316(3)
C10 F2 1.331(3)
C10 F1 1.349(3)
C11 C12 1.391(4)
C11 H4 0.95
C12 C13 1.391(4)
C12 C14 1.498(4)
C13 H3 0.95
C14 F8 1.322(4)
C14 F6 1.325(4)
C14 F7 1.333(4)
C15 C20 1.403(4)
C15 C16 1.404(4)
C15 B1 1.640(4)
C16 C17 1.390(4)
C16 H6 0.95
C17 C18 1.388(4)
C17 C22 1.499(4)
C18 C19 1.382(4)
C18 H8 0.95
C19 C20 1.393(4)
C19 C21 1.499(4)
C20 H7 0.95
C21 F9 1.338(3)
C21 F11 1.342(3)
C21 F10 1.344(3)
C22 F12 1.302(4)
C22 F14 1.324(3)
C22 F13 1.324(4)
C23 C24 1.400(4)
C23 C29 1.405(4)
C23 B1 1.644(4)
C24 C25 1.393(4)
C24 H11 0.95
C25 C27 1.386(4)
C25 C26 1.501(4)
C26 F17 1.327(3)
C26 F15 1.334(3)
C26 F16 1.335(3)
C27 C28 1.388(4)
C27 H10 0.95
C28 C29 1.390(4)
C28 C30 1.498(4)
C29 H9 0.95
C30 F19 1.325(3)
C30 F20 1.328(4)
C30 F18 1.330(4)
C31 C32 1.392(4)
C31 H12 0.95
C32 C33 1.501(4)
C33 F22 1.332(3)
C33 F23 1.338(3)
C33 F21 1.348(3)
C34 SiA 1.879(3)
C34 H13 0.98
C34 H14 0.98
C34 H15 0.98
C35 N1 1.473(3)
C35 C36 1.510(4)
C35 H16 0.99
C35 H17 0.99
C36 C37 1.507(4)
C36 H18 0.99
C36 H27 0.99
C37 N2 1.462(4)
C37 H25 0.99
C37 H26 0.99
C38 NB 1.322(3)
C38 N1 1.362(3)
C38 N2 1.364(3)
C39 NB 1.469(3)
C39 C40 1.511(4)
C39 H23 0.99
C39 H24 0.99
C40 C41 1.504(4)
C40 H21 0.99
C40 H22 0.99
C41 N2 1.458(4)
C41 H19 0.99
C41 H20 0.99
C42 SiA 1.877(3)
C42 H28 0.98
C42 H29 0.98
C42 H30 0.98
C43 NA 1.472(3)
C43 C44 1.516(4)
C43 H31 0.99
C43 H46 0.99
C44 C45 1.507(4)
C44 H32 0.99
C44 H33 0.99
C45 N5 1.457(4)
C45 H44 0.99
C45 H45 0.99
C46 NA 1.326(3)
C46 N6 1.362(4)
C46 N5 1.366(3)
C47 SiC 1.881(3)
C47 H34 0.98
C47 H35 0.98
C47 H36 0.98
C48 SiC 1.884(3)
C48 H37 0.98
C48 H38 0.98
C48 H39 0.98
C49A C50A 1.496(7)
C49A N6 1.507(5)
C49A H49A 0.99
C49A H49B 0.99
C50A C51 1.551(6)
C50A H50A 0.99
C50A H50B 0.99
C50B C51 1.439(8)
C50B C49B 1.501(11)
C50B H50C 0.99
C50B H50D 0.99
C49B N6 1.520(7)
C49B H49C 0.99
C49B H49D 0.99
C51 N5 1.464(3)
C51 H51A 0.99
C51 H51B 0.99
C52 NC 1.318(3)
C52 N9 1.364(3)
C52 N8 1.370(3)
C53 SiB 1.871(3)
C53 H47 0.98
C53 H48 0.98
C53 H49 0.98
C54 SiB 1.875(3)
C54 H50 0.98
C54 H51 0.98
C54 H52 0.98
C55 N8 1.474(3)
C55 C56 1.512(4)
C55 H63 0.99
C55 H64 0.99
C56 C57 1.507(4)
C56 H61 0.99
C56 H62 0.99
C57 N9 1.466(3)
C57 H59 0.99
C57 H60 0.99
C58 N9 1.465(4)
C58 C59 1.511(4)
C58 H57 0.99
C58 H58 0.99
C59 C60 1.517(4)
C59 H55 0.99
C59 H56 0.99
C60 NC 1.464(3)
C60 H53 0.99
C60 H54 0.99
N1 SiA 1.770(2)
NB Ru1 2.209(2)
NA Ru1 2.170(2)
N6 SiC 1.777(2)
NC Ru1 2.222(2)
N8 SiB 1.774(2)
SiA Ru1 2.4143(7)
SiA HA 1.70(3)
SiC Ru1 2.3824(7)
SiB Ru1 2.3802(7)
SiB HB 1.92(4)
Ru1 HA 1.51(3)
Ru1 HB 1.50(4)
